data_1527399
loop_
_publ_author_name
'Gatehouse, B.M.'
'Lloyd, D.J.'

_publ_section_title
;
 The crystal structure of potassium metazirconate, K2 Zr O3, and its tin
 analogue, K2 Sn O4
;
_journal_name_full 'Journal of Solid State Chemistry'
_journal_page_first 410
_journal_page_last 415
_journal_volume 2
_journal_year 1970
_chemical_formula_sum 'K2 O3 Zr'
_chemical_name_systematic 'K2 (Zr O3)'
_space_group_IT_number 62
_symmetry_space_group_name_Hall '-P 2ac 2n'
_symmetry_space_group_name_H-M 'P n m a'
_cell_angle_alpha 90
_cell_angle_beta 90
_cell_angle_gamma 90
_cell_formula_units_Z 4
_cell_length_a 5.93
_cell_length_b 10.48
_cell_length_c 7.03
_cell_volume 436.889
_citation_journal_id_ASTM JSSCBI
_cod_data_source_file Gatehouse_JSSCBI_1970_1949.cif
_cod_data_source_block K2O3Zr1
_cod_original_cell_volume 436.8892
_cod_original_formula_sum 'K2 O3 Zr1'
_cod_database_code 1527399

loop_
_symmetry_equiv_pos_as_xyz
x,y,z
-x+1/2,-y,z+1/2
x+1/2,-y+1/2,-z+1/2
-x,y+1/2,-z
-x,-y,-z
x-1/2,y,-z-1/2
-x-1/2,y-1/2,z-1/2
x,-y-1/2,z

loop_
_atom_site_label
_atom_site_type_symbol
_atom_site_fract_x
_atom_site_fract_y
_atom_site_fract_z
_atom_site_occupancy
_atom_site_U_iso_or_equiv
O1 O-2 0.175 0.75 0.39 1 0.0
O2 O-2 0.015 0.121 0.234 1 0.0
Zr1 Zr+4 0.273 0.25 0.1598 1 0.0
K1 K+1 0.264 0.5857 0.1143 1 0.0
